data_7214838
loop_
_publ_author_name
'Montis, Riccardo'
'Hursthouse, Michael B.'

_publ_section_title
;
 Crystalline adducts of some substituted salicylic acids with
 4-aminopyridine, including hydrates and solvates: contact and separated
 ionic complexes with diverse supramolecular synthons
;
_journal_issue 21
_journal_name_full CrystEngComm
_journal_page_first 7466
_journal_paper_doi 10.1039/c2ce26008e
_journal_volume 14
_journal_year 2012
_chemical_formula_moiety 'C7 H4 Cl O3, C5 H7 N2, H2 O'
_chemical_formula_sum 'C12 H13 Cl N2 O4'
_chemical_formula_weight 284.69
_chemical_name_common 4-aminopyridinium_5-chlorosalicylate_hydrate
_chemical_name_systematic
;
4-aminopyridinium_5-chlorosalicylate_hydrate
;
_space_group_IT_number 4
_symmetry_cell_setting monoclinic
_symmetry_space_group_name_Hall 'P 2yb'
_symmetry_space_group_name_H-M 'P 1 21 1'
_atom_sites_solution_hydrogens geom
_atom_sites_solution_primary direct
_atom_sites_solution_secondary difmap
_audit_creation_method SHELXL-97
_cell_angle_alpha 90.00
_cell_angle_beta 97.333(7)
_cell_angle_gamma 90.00
_cell_formula_units_Z 2
_cell_length_a 4.4573(5)
_cell_length_b 17.317(2)
_cell_length_c 8.4840(7)
_cell_measurement_reflns_used 10209
_cell_measurement_temperature 120(2)
_cell_measurement_theta_max 27.48
_cell_measurement_theta_min 2.91
_cell_volume 649.50(12)
_computing_cell_refinement 'DENZO (Otwinowski & Minor, 1997) & COLLECT (Hooft, R.W.W., 1998)'
_computing_data_collection 'COLLECT (Hooft, R.W.W., 1998)'
_computing_data_reduction 'DENZO (Otwinowski & Minor, 1997) & COLLECT (Hooft, R.W.W., 1998)'
_computing_structure_refinement 'SHELXL-97 (Sheldrick, 2008)'
_diffrn_ambient_temperature 120(2)
_diffrn_detector_area_resol_mean 9.091
_diffrn_measured_fraction_theta_full 0.992
_diffrn_measured_fraction_theta_max 0.992
_diffrn_measurement_device_type 'Bruker-Nonius Roper CCD camera on \k-goniostat'
_diffrn_measurement_method '\f & \w scans'
_diffrn_radiation_monochromator graphite
_diffrn_radiation_source 'Bruker-Nonius FR591 rotating anode'
_diffrn_radiation_type MoK\a
_diffrn_radiation_wavelength 0.71073
_diffrn_reflns_av_R_equivalents 0.0779
_diffrn_reflns_av_sigmaI/netI 0.1070
_diffrn_reflns_limit_h_max 5
_diffrn_reflns_limit_h_min -5
_diffrn_reflns_limit_k_max 22
_diffrn_reflns_limit_k_min -22
_diffrn_reflns_limit_l_max 11
_diffrn_reflns_limit_l_min -10
_diffrn_reflns_number 7981
_diffrn_reflns_theta_full 27.50
_diffrn_reflns_theta_max 27.50
_diffrn_reflns_theta_min 4.28
_exptl_absorpt_coefficient_mu 0.306
_exptl_absorpt_correction_T_max 0.9584
_exptl_absorpt_correction_T_min 0.9414
_exptl_absorpt_correction_type multi-scan
_exptl_absorpt_process_details 'SADABS 2007/2 (Sheldrick, G.M., 2007)'
_exptl_crystal_colour Colourless
_exptl_crystal_density_diffrn 1.456
_exptl_crystal_density_method 'not measured'
_exptl_crystal_description Block
_exptl_crystal_F_000 296
_exptl_crystal_size_max 0.20
_exptl_crystal_size_mid 0.18
_exptl_crystal_size_min 0.14
_refine_diff_density_max 0.288
_refine_diff_density_min -0.392
_refine_diff_density_rms 0.071
_refine_ls_abs_structure_details 'Flack H D (1983), Acta Cryst. A39, 876-881'
_refine_ls_abs_structure_Flack 0.02(9)
_refine_ls_extinction_method none
_refine_ls_goodness_of_fit_ref 0.992
_refine_ls_hydrogen_treatment mixed
_refine_ls_matrix_type full
_refine_ls_number_parameters 176
_refine_ls_number_reflns 2863
_refine_ls_number_restraints 1
_refine_ls_restrained_S_all 0.992
_refine_ls_R_factor_all 0.1020
_refine_ls_R_factor_gt 0.0578
_refine_ls_shift/su_max 0.000
_refine_ls_shift/su_mean 0.000
_refine_ls_structure_factor_coef Fsqd
_refine_ls_weighting_details 'calc w=1/[\s^2^(Fo^2^)+(0.0567P)^2^+0.0000P] where P=(Fo^2^+2Fc^2^)/3'
_refine_ls_weighting_scheme calc
_refine_ls_wR_factor_gt 0.1126
_refine_ls_wR_factor_ref 0.1316
_reflns_number_gt 1942
_reflns_number_total 2863
_reflns_threshold_expression >2\s(I)
_cod_data_source_file c2ce26008e.txt
_cod_data_source_block 4-aminopyridinium_5-chlorosalicylate_hydrate
_cod_original_cell_volume 649.51(12)
_cod_original_sg_symbol_H-M P21
_cod_database_code 7214838

loop_
_symmetry_equiv_pos_as_xyz
'x, y, z'
'-x, y+1/2, -z'

loop_
_atom_site_label
_atom_site_type_symbol
_atom_site_fract_x
_atom_site_fract_y
_atom_site_fract_z
_atom_site_U_iso_or_equiv
_atom_site_adp_type
_atom_site_occupancy
_atom_site_symmetry_multiplicity
_atom_site_calc_flag
_atom_site_refinement_flags
H31B H 0.379(14) 0.280(4) 0.528(7) 0.09(2) Uiso 1 1 d .
O11 O -0.2911(6) 0.33111(16) 0.4837(3) 0.0332(7) Uani 1 1 d .
O12 O -0.4543(6) 0.39733(16) 0.2629(3) 0.0329(7) Uani 1 1 d .
O13 O -0.2068(6) 0.52210(16) 0.1967(3) 0.0353(7) Uani 1 1 d .
H13A H -0.3246 0.4842 0.1831 0.053 Uiso 1 1 d R
C11 C -0.0629(8) 0.4521(2) 0.4424(4) 0.0245(8) Uani 1 1 d .
C12 C -0.0349(8) 0.5161(2) 0.3430(4) 0.0269(9) Uani 1 1 d .
C13 C 0.1656(9) 0.5747(2) 0.3911(4) 0.0318(9) Uani 1 1 d .
H13 H 0.1804 0.6181 0.3240 0.038 Uiso 1 1 calc R
C14 C 0.3451(9) 0.5708(2) 0.5362(5) 0.0326(9) Uani 1 1 d .
H14 H 0.4846 0.6110 0.5685 0.039 Uiso 1 1 calc R
C15 C 0.3199(8) 0.5073(2) 0.6352(4) 0.0279(8) Uani 1 1 d .
C16 C 0.1190(8) 0.4494(2) 0.5890(4) 0.0240(8) Uani 1 1 d .
H16 H 0.1031 0.4067 0.6577 0.029 Uiso 1 1 calc R
C17 C -0.2829(8) 0.3892(2) 0.3943(4) 0.0272(9) Uani 1 1 d .
Cl11 Cl 0.5441(2) 0.50292(6) 0.81913(10) 0.0378(3) Uani 1 1 d .
N21 N 1.1137(7) 0.30120(19) 0.1283(3) 0.0303(8) Uani 1 1 d .
H21A H 1.2597 0.3262 0.1866 0.036 Uiso 1 1 d R
N22 N 0.4374(7) 0.1839(2) -0.1469(3) 0.0293(8) Uani 1 1 d .
H22A H 0.3455 0.2050 -0.2343 0.035 Uiso 1 1 calc R
H22B H 0.3837 0.1376 -0.1179 0.035 Uiso 1 1 calc R
C21 C 1.0292(9) 0.2303(3) 0.1733(4) 0.0326(9) Uani 1 1 d .
H21 H 1.1256 0.2089 0.2698 0.039 Uiso 1 1 calc R
C22 C 0.8112(9) 0.1892(2) 0.0848(4) 0.0308(9) Uani 1 1 d .
H22 H 0.7594 0.1389 0.1170 0.037 Uiso 1 1 calc R
C23 C 0.6602(9) 0.2223(2) -0.0575(4) 0.0269(9) Uani 1 1 d .
C24 C 0.7514(8) 0.2961(2) -0.1003(4) 0.0268(9) Uani 1 1 d .
H24 H 0.6576 0.3200 -0.1947 0.032 Uiso 1 1 calc R
C25 C 0.9744(9) 0.3330(2) -0.0059(4) 0.0286(9) Uani 1 1 d .
H25 H 1.0343 0.3830 -0.0355 0.034 Uiso 1 1 calc R
O31 O 0.2390(6) 0.24459(18) 0.5511(3) 0.0332(7) Uani 1 1 d .
H31A H 0.0765 0.2686 0.5358 0.050 Uiso 1 1 d R

loop_
_atom_site_aniso_label
_atom_site_aniso_U_11
_atom_site_aniso_U_22
_atom_site_aniso_U_33
_atom_site_aniso_U_23
_atom_site_aniso_U_13
_atom_site_aniso_U_12
O11 0.0269(16) 0.0324(17) 0.0408(15) 0.0044(14) 0.0056(12) -0.0025(13)
O12 0.0319(15) 0.0339(17) 0.0319(14) -0.0004(12) 0.0002(12) 0.0021(13)
O13 0.0398(16) 0.0384(19) 0.0270(13) 0.0050(12) 0.0013(11) 0.0022(13)
C11 0.024(2) 0.026(2) 0.0242(17) 0.0018(15) 0.0070(15) 0.0010(16)
C12 0.0269(19) 0.032(3) 0.0221(16) 0.0015(16) 0.0049(14) 0.0047(18)
C13 0.033(2) 0.029(2) 0.035(2) 0.0006(18) 0.0093(19) -0.003(2)
C14 0.030(2) 0.024(2) 0.045(2) -0.0051(19) 0.0071(19) -0.0018(19)
C15 0.0236(18) 0.033(2) 0.0268(17) -0.0042(19) 0.0038(14) 0.006(2)
C16 0.025(2) 0.024(2) 0.0251(19) 0.0000(16) 0.0102(16) 0.0013(17)
C17 0.027(2) 0.032(3) 0.0244(18) -0.0004(17) 0.0087(16) 0.0053(18)
Cl11 0.0382(5) 0.0410(6) 0.0321(5) -0.0064(5) -0.0035(4) 0.0060(5)
N21 0.0268(18) 0.038(2) 0.0253(16) -0.0059(15) 0.0000(14) -0.0019(16)
N22 0.0308(18) 0.031(2) 0.0260(16) 0.0008(15) 0.0034(14) -0.0044(16)
C21 0.037(2) 0.036(3) 0.0241(19) 0.0029(18) 0.0011(17) 0.006(2)
C22 0.041(2) 0.028(2) 0.0238(18) 0.0039(17) 0.0081(17) -0.0025(19)
C23 0.0241(19) 0.032(2) 0.0256(19) -0.0049(16) 0.0059(15) 0.0029(18)
C24 0.024(2) 0.030(2) 0.0273(19) -0.0005(16) 0.0073(16) 0.0020(17)
C25 0.027(2) 0.028(2) 0.032(2) 0.0061(17) 0.0069(17) 0.0025(18)
O31 0.0286(15) 0.0383(19) 0.0319(15) 0.0051(12) 0.0004(12) -0.0021(14)

loop_
_atom_type_symbol
_atom_type_description
_atom_type_scat_dispersion_real
_atom_type_scat_dispersion_imag
_atom_type_scat_source
C C 0.0033 0.0016 'International Tables Vol C Tables 4.2.6.8 and 6.1.1.4'
H H 0.0000 0.0000 'International Tables Vol C Tables 4.2.6.8 and 6.1.1.4'
O O 0.0106 0.0060 'International Tables Vol C Tables 4.2.6.8 and 6.1.1.4'
Cl Cl 0.1484 0.1585 'International Tables Vol C Tables 4.2.6.8 and 6.1.1.4'
N N 0.0061 0.0033 'International Tables Vol C Tables 4.2.6.8 and 6.1.1.4'

loop_
_geom_angle_atom_site_label_1
_geom_angle_atom_site_label_2
_geom_angle_atom_site_label_3
_geom_angle
C12 O13 H13A 109.4
C16 C11 C12 118.3(4)
C16 C11 C17 120.5(3)
C12 C11 C17 121.2(3)
O13 C12 C13 118.5(3)
O13 C12 C11 121.2(3)
C13 C12 C11 120.4(3)
C12 C13 C14 120.5(4)
C12 C13 H13 119.8
C14 C13 H13 119.8
C13 C14 C15 119.5(4)
C13 C14 H14 120.2
C15 C14 H14 120.2
C16 C15 C14 120.3(3)
C16 C15 Cl11 120.3(3)
C14 C15 Cl11 119.5(3)
C15 C16 C11 121.0(3)
C15 C16 H16 119.5
C11 C16 H16 119.5
O11 C17 O12 123.5(4)
O11 C17 C11 119.1(3)
O12 C17 C11 117.4(3)
C25 N21 C21 119.7(3)
C25 N21 H21A 120.2
C21 N21 H21A 120.0
C23 N22 H22A 120.0
C23 N22 H22B 120.0
H22A N22 H22B 120.0
N21 C21 C22 121.8(3)
N21 C21 H21 119.1
C22 C21 H21 119.1
C21 C22 C23 119.1(4)
C21 C22 H22 120.4
C23 C22 H22 120.4
N22 C23 C24 121.4(3)
N22 C23 C22 120.9(4)
C24 C23 C22 117.7(3)
C25 C24 C23 119.5(3)
C25 C24 H24 120.3
C23 C24 H24 120.3
N21 C25 C24 122.2(4)
N21 C25 H25 118.9
C24 C25 H25 118.9
H31B O31 H31A 103.4

loop_
_geom_bond_atom_site_label_1
_geom_bond_atom_site_label_2
_geom_bond_distance
O11 C17 1.264(4)
O12 C17 1.276(4)
O13 C12 1.377(4)
O13 H13A 0.8398
C11 C16 1.396(5)
C11 C12 1.409(5)
C11 C17 1.487(5)
C12 C13 1.379(5)
C13 C14 1.382(5)
C13 H13 0.9500
C14 C15 1.396(6)
C14 H14 0.9500
C15 C16 1.368(5)
C15 Cl11 1.744(3)
C16 H16 0.9500
N21 C25 1.343(5)
N21 C21 1.353(5)
N21 H21A 0.8794
N22 C23 1.345(5)
N22 H22A 0.8800
N22 H22B 0.8800
C21 C22 1.353(6)
C21 H21 0.9500
C22 C23 1.425(5)
C22 H22 0.9500
C23 C24 1.403(6)
C24 C25 1.355(5)
C24 H24 0.9500
C25 H25 0.9500
O31 H31B 0.92(7)
O31 H31A 0.8310

loop_
_geom_hbond_atom_site_label_D
_geom_hbond_atom_site_label_H
_geom_hbond_atom_site_label_A
_geom_hbond_distance_DH
_geom_hbond_distance_HA
_geom_hbond_distance_DA
_geom_hbond_angle_DHA
_geom_hbond_site_symmetry_A
N21 H21A O12 0.88 1.83 2.688(4) 164.2 1_755
N22 H22A O31 0.88 1.95 2.806(4) 165.1 1_554
N22 H22B O13 0.88 2.22 2.996(4) 146.6 2_545
O13 H13A O12 0.84 1.78 2.522(4) 147.0 .
O31 H31A O11 0.83 1.97 2.794(4) 174.5 .
